data_9000890
loop_
_publ_author_name
'Swinnea, J. S.'
'Steinfink, H.'

_publ_section_title
;
 Crystal structure and Mossbauer spectrum of vonsenite, 2FeO*FeBO3
;
_journal_name_full 'American Mineralogist'
_journal_page_first 827
_journal_page_last 832
_journal_volume 68
_journal_year 1983
_chemical_formula_sum 'B Fe3 O5'
_chemical_name_mineral Vonsenite
_space_group_IT_number 55
_symmetry_space_group_name_Hall '-P 2 2ab'
_symmetry_space_group_name_H-M 'P b a m'
_cell_angle_alpha 90
_cell_angle_beta 90
_cell_angle_gamma 90
_cell_length_a 9.463
_cell_length_b 12.305
_cell_length_c 3.0727
_cell_formula_units_Z 4
_cell_volume 357.792
_database_code_amcsd 0000909
_exptl_crystal_density_diffrn 4.796
_cod_original_formula_sum 'Fe3 B O5'
_cod_database_code 9000890

loop_
_space_group_symop_operation_xyz
x,y,z
1/2+x,1/2-y,z
1/2-x,1/2+y,-z
1/2-x,1/2+y,z
1/2+x,1/2-y,-z
x,y,-z
-x,-y,z
-x,-y,-z

loop_
_atom_site_aniso_label
_atom_site_aniso_U_11
_atom_site_aniso_U_22
_atom_site_aniso_U_33
_atom_site_aniso_U_12
_atom_site_aniso_U_13
_atom_site_aniso_U_23
Fe1 0.00544 0.00591 0.01067 -0.00195 0.00000 0.00000
Fe2 0.01860 0.00568 0.00670 -0.00383 0.00000 0.00000
Fe3 0.00572 0.00537 0.00923 0.00106 0.00000 0.00000
Fe4 0.00603 0.00683 0.00689 0.00136 0.00000 0.00000
B1 0.01361 0.00614 0.00569 -0.00413 0.00000 0.00000
O1 0.00635 0.00537 0.01325 -0.00118 0.00000 0.00000
O2 0.00680 0.00614 0.01062 0.00177 0.00000 0.00000
O3 0.00544 0.00460 0.01320 -0.00236 0.00000 0.00000
O4 0.00499 0.00537 0.01248 0.00059 0.00000 0.00000
O5 0.00499 0.00690 0.01239 -0.00118 0.00000 0.00000

loop_
_atom_site_label
_atom_site_fract_x
_atom_site_fract_y
_atom_site_fract_z
Fe1 0.00000 0.00000 0.00000
Fe2 0.50000 0.00000 0.50000
Fe3 0.00040 0.27416 0.00000
Fe4 0.74430 0.38768 0.50000
B1 0.26830 0.36080 0.50000
O1 0.84310 0.04220 0.50000
O2 0.38760 0.07870 0.00000
O3 0.62270 0.13820 0.50000
O4 0.11290 0.14090 0.00000
O5 0.84020 0.23650 0.50000

loop_
_cod_related_entry_id
_cod_related_entry_database
_cod_related_entry_code
1 AMCSD 0000909
